data_7238476
loop_
_publ_author_name
'God\'o, Attila J.'
'B\'enyei, Attila Cs.'
'Duff, Brian'
'Egan, Denise A.'
'Bugly\'o, P\'eter'

_publ_section_title
;
 Synthesis and X-ray diffraction structures of novel half-sandwich
 Os(ii)-and Ru(ii)-hydroxamate complexes
;
_journal_issue 4
_journal_name_full 'RSC Adv.'
_journal_page_first 1486
_journal_paper_doi 10.1039/C1RA00998B
_journal_volume 2
_journal_year 2012
_chemical_absolute_configuration unk
_chemical_formula_moiety 'C29 H29 F3 N2 O5 Ru1 S1'
_chemical_formula_sum 'C29 H29 F3 N2 O5 Ru S'
_chemical_formula_weight 675.67
_space_group_IT_number 106
_space_group_name_Hall 'P 4c -2ab'
_space_group_name_H-M_alt 'P 42 b c'
_symmetry_cell_setting tetragonal
_symmetry_space_group_name_Hall 'P 4c -2ab'
_symmetry_space_group_name_H-M 'P 42 b c'
_atom_sites_solution_hydrogens geom
_atom_sites_solution_primary direct
_atom_sites_solution_secondary difmap
_audit_creation_date 2011-06-02T21:24:12-00:00
_audit_creation_method 'WinGX routine CIF_UPDATE'
_cell_angle_alpha 90.000(5)
_cell_angle_beta 90.000(5)
_cell_angle_gamma 90.000(5)
_cell_formula_units_Z 8
_cell_length_a 17.482(5)
_cell_length_b 17.482(5)
_cell_length_c 19.478(5)
_cell_measurement_reflns_used 25
_cell_measurement_temperature 293(2)
_cell_measurement_theta_max 16.2
_cell_measurement_theta_min 9.38
_cell_volume 5953(3)
_computing_cell_refinement 'CAD4 Express (Enraf Nonius, 1994)'
_computing_data_collection 'CAD4 Express (Enraf Nonius, 1994)'
_computing_data_reduction 'XCAD4 (Harms & Wocadlo, 1995)'
_computing_molecular_graphics 'Ortep-3 for Windows (Farrugia, 1997)'
_computing_publication_material 'WinGX publication routines (Farrugia, 1999)'
_computing_structure_refinement 'SHELXL-97 (Sheldrick, 2008)'
_computing_structure_solution 'SIR97 (Giacovazzo et al, 1997)'
_diffrn_ambient_temperature 293(2)
_diffrn_measured_fraction_theta_full 0.998
_diffrn_measured_fraction_theta_max 0.998
_diffrn_measurement_device_type 'Enraf Nonius CAD4'
_diffrn_measurement_method 'non-profiled \w/2\t scans'
_diffrn_radiation_monochromator graphite
_diffrn_radiation_type MoK\a
_diffrn_radiation_wavelength 0.71069
_diffrn_reflns_av_R_equivalents 0.0672
_diffrn_reflns_av_unetI/netI 0.0708
_diffrn_reflns_limit_h_max 21
_diffrn_reflns_limit_h_min 0
_diffrn_reflns_limit_k_max 21
_diffrn_reflns_limit_k_min -21
_diffrn_reflns_limit_l_max 24
_diffrn_reflns_limit_l_min 0
_diffrn_reflns_number 7558
_diffrn_reflns_theta_full 25.97
_diffrn_reflns_theta_max 25.97
_diffrn_reflns_theta_min 2.55
_diffrn_source 'Enraf Nonius FR590'
_diffrn_standards_decay_% -3
_diffrn_standards_interval_count 196
_diffrn_standards_interval_time 120
_diffrn_standards_number 3
_exptl_absorpt_coefficient_mu 0.656
_exptl_absorpt_correction_T_max 0.9908
_exptl_absorpt_correction_T_min 0.9559
_exptl_absorpt_correction_type psi-scan
_exptl_absorpt_process_details
;
North A.C.T., Phillips D.C. & Mathews F.S. (1968) Acta. Cryst. A24, 351
Number of psi-scan sets used was 3
Theta correction was applied.
Averaged transmission function was used.
Fourier smoothing - Window value 5
;
_exptl_crystal_colour orange
_exptl_crystal_density_diffrn 1.508
_exptl_crystal_density_method 'not measured'
_exptl_crystal_description prism
_exptl_crystal_F_000 2752
_exptl_crystal_size_max 0.3
_exptl_crystal_size_mid 0.25
_exptl_crystal_size_min 0.2
_refine_diff_density_max 0.476
_refine_diff_density_min -0.31
_refine_diff_density_rms 0.068
_refine_ls_abs_structure_details 'Flack H D (1983), Acta Cryst. A39, 876-881'
_refine_ls_abs_structure_Flack -0.09(7)
_refine_ls_extinction_method none
_refine_ls_goodness_of_fit_ref 1.036
_refine_ls_hydrogen_treatment constr
_refine_ls_matrix_type full
_refine_ls_number_parameters 373
_refine_ls_number_reflns 3011
_refine_ls_number_restraints 1
_refine_ls_restrained_S_all 1.035
_refine_ls_R_factor_all 0.1008
_refine_ls_R_factor_gt 0.0522
_refine_ls_shift/su_max 0.001
_refine_ls_shift/su_mean 0
_refine_ls_structure_factor_coef Fsqd
_refine_ls_weighting_details 'calc w=1/[\s^2^(Fo^2^)+(0.0622P)^2^+0.2597P] where P=(Fo^2^+2Fc^2^)/3'
_refine_ls_weighting_scheme calc
_refine_ls_wR_factor_ref 0.1293
_reflns_number_gt 1909
_reflns_number_total 3011
_reflns_threshold_expression >2\s(I)
_cod_data_source_file c1ra00998b.txt
_cod_data_source_block 14
_cod_database_code 7238476

loop_
_symmetry_equiv_pos_as_xyz
'x, y, z'
'-x, -y, z'
'-y, x, z+1/2'
'y, -x, z+1/2'
'-x+1/2, y+1/2, z'
'x+1/2, -y+1/2, z'
'y+1/2, x+1/2, z+1/2'
'-y+1/2, -x+1/2, z+1/2'

loop_
_atom_site_label
_atom_site_fract_x
_atom_site_fract_y
_atom_site_fract_z
_atom_site_U_iso_or_equiv
_atom_site_adp_type
_atom_site_calc_flag
_atom_site_refinement_flags
_atom_site_occupancy
_atom_site_type_symbol
C1 0.1924(6) -0.0770(7) 0.5343(5) 0.050(3) Uani d . 1 C
C10 0.0157(10) 0.6648(11) 0.7046(10) 0.114(5) Uani d . 1 C
C11 0.1860(5) -0.1553(6) 0.5050(5) 0.055(3) Uani d . 1 C
C12 0.1588(6) -0.2113(5) 0.5491(6) 0.059(3) Uani d . 1 C
H12 0.1467 -0.2005 0.5946 0.07 Uiso calc . 1 H
C13 0.1505(8) -0.2839(8) 0.5225(8) 0.076(4) Uani d . 1 C
H13 0.1329 -0.3223 0.5514 0.091 Uiso calc . 1 H
C14 0.1668(7) -0.3027(9) 0.4559(8) 0.075(4) Uani d . 1 C
H14 0.1604 -0.3524 0.4399 0.09 Uiso calc . 1 H
C15 0.1927(7) -0.2455(7) 0.4138(6) 0.076(3) Uani d . 1 C
H15 0.2043 -0.2565 0.3682 0.091 Uiso calc . 1 H
C16 0.2020(6) -0.1713(7) 0.4383(6) 0.065(3) Uani d . 1 C
H16 0.2191 -0.1328 0.4091 0.078 Uiso calc . 1 H
C21 0.3267(5) -0.0623(6) 0.4983(6) 0.055(3) Uani d . 1 C
C22 0.3721(6) -0.1128(8) 0.5339(6) 0.078(3) Uani d . 1 C
H22 0.3574 -0.1319 0.5765 0.094 Uiso calc . 1 H
C23 0.4397(9) -0.1339(11) 0.5045(10) 0.112(6) Uani d . 1 C
H23 0.471 -0.1683 0.5276 0.135 Uiso calc . 1 H
C24 0.4634(7) -0.1059(8) 0.4415(8) 0.084(4) Uani d . 1 C
H24 0.5099 -0.1209 0.4226 0.101 Uiso calc . 1 H
C25 0.4175(6) -0.0563(7) 0.4083(6) 0.066(3) Uani d . 1 C
H25 0.4322 -0.0368 0.3658 0.08 Uiso calc . 1 H
C26 0.3495(6) -0.0345(6) 0.4368(6) 0.057(3) Uani d . 1 C
H26 0.3184 0 0.4135 0.069 Uiso calc . 1 H
C31 0.0929(7) 0.1372(7) 0.5333(7) 0.061(3) Uani d . 1 C
C32 0.0442(7) 0.1032(8) 0.5796(8) 0.072(4) Uani d . 1 C
H32 0.0029 0.0761 0.5619 0.087 Uiso calc . 1 H
C33 0.0514(10) 0.1060(10) 0.6518(8) 0.089(5) Uani d . 1 C
H33 0.016 0.0829 0.6808 0.107 Uiso calc . 1 H
C34 0.1179(11) 0.1474(11) 0.6778(9) 0.091(5) Uani d . 1 C
C35 0.1668(9) 0.1789(9) 0.6311(13) 0.092(6) Uani d . 1 C
H35 0.2101 0.2043 0.6468 0.11 Uiso calc . 1 H
C36 0.1539(8) 0.1743(9) 0.5611(9) 0.071(4) Uani d . 1 C
H36 0.1885 0.1978 0.5317 0.085 Uiso calc . 1 H
C37 0.1315(14) 0.1476(12) 0.7544(10) 0.165(10) Uani d . 1 C
H37A 0.1849 0.156 0.7634 0.247 Uiso calc R 1 H
H37B 0.1164 0.0992 0.7734 0.247 Uiso calc R 1 H
H37C 0.1021 0.1877 0.7752 0.247 Uiso calc R 1 H
C38 0.0810(10) 0.1334(13) 0.4556(9) 0.137(8) Uani d . 1 C
H38 0.1148 0.1758 0.4428 0.164 Uiso calc R 1 H
C39 0.0099(9) 0.1658(10) 0.4308(7) 0.122(6) Uani d . 1 C
H39A 0.0145 0.177 0.3827 0.183 Uiso calc R 1 H
H39B -0.001 0.2121 0.4555 0.183 Uiso calc R 1 H
H39C -0.0308 0.1298 0.4378 0.183 Uiso calc R 1 H
C40 0.1186(10) 0.0763(10) 0.4211(8) 0.128(6) Uani d . 1 C
H40A 0.1029 0.0276 0.4389 0.193 Uiso calc R 1 H
H40B 0.1727 0.0823 0.4272 0.193 Uiso calc R 1 H
H40C 0.1063 0.0792 0.3731 0.193 Uiso calc R 1 H
C42 0.1829(7) -0.0678(7) 0.7056(7) 0.066(3) Uani d . 1 C
H42 0.1362 -0.0852 0.6887 0.08 Uiso calc . 1 H
C43 0.2194(8) -0.1108(8) 0.7555(7) 0.088(4) Uani d . 1 C
H43 0.1975 -0.1556 0.7722 0.105 Uiso calc . 1 H
C44 0.2883(9) -0.0858(10) 0.7796(8) 0.102(5) Uani d . 1 C
H44 0.3135 -0.112 0.8145 0.122 Uiso calc . 1 H
C45 0.3193(9) -0.0217(9) 0.7515(10) 0.107(6) Uani d . 1 C
H45 0.3675 -0.0052 0.7653 0.129 Uiso calc . 1 H
C46 0.2793(7) 0.0187(7) 0.7026(7) 0.076(3) Uani d . 1 C
H46 0.3009 0.0629 0.6843 0.091 Uiso calc . 1 H
N1 0.2545(5) -0.0352(5) 0.5280(5) 0.060(2) Uani d . 1 N
N31 0.2111(5) -0.0034(6) 0.6808(4) 0.065(2) Uani d . 1 N
O2 0.1315(3) -0.0472(4) 0.5630(4) 0.0555(17) Uani d . 1 O
O1 0.2538(4) 0.0377(4) 0.5501(4) 0.0603(18) Uani d . 1 O
O11 0.0605(8) 0.7734(10) 0.7708(14) 0.284(14) Uani d . 1 O
O12 0.0952(8) 0.6506(12) 0.8076(6) 0.213(9) Uani d . 1 O
O13 0.1562(7) 0.6996(8) 0.7133(7) 0.121(4) Uani d . 1 O
F1 -0.0494(6) 0.6639(8) 0.7310(9) 0.197(7) Uani d . 1 F
F2 0.0033(8) 0.7102(9) 0.6513(7) 0.199(6) Uani d . 1 F
F3 0.0341(8) 0.6017(7) 0.6769(11) 0.251(9) Uani d . 1 F
S1 0.0889(2) 0.7051(3) 0.7532(2) 0.0991(12) Uani d . 1 S
Ru1 0.15548(3) 0.06088(4) 0.60142(5) 0.0552(2) Uani d . 1 Ru

loop_
_atom_site_aniso_label
_atom_site_aniso_U_11
_atom_site_aniso_U_22
_atom_site_aniso_U_33
_atom_site_aniso_U_12
_atom_site_aniso_U_13
_atom_site_aniso_U_23
C1 0.038(5) 0.059(7) 0.052(6) 0.002(5) 0.002(5) -0.002(5)
C10 0.099(13) 0.115(14) 0.127(13) 0.020(11) -0.023(11) 0.008(11)
C11 0.036(5) 0.059(6) 0.070(7) -0.001(5) -0.009(5) -0.009(6)
C12 0.058(6) 0.044(6) 0.073(7) 0.006(5) 0.001(5) -0.002(5)
C13 0.060(7) 0.057(7) 0.111(11) 0.005(6) 0.010(7) -0.001(8)
C14 0.052(7) 0.072(8) 0.101(10) 0.007(6) -0.005(7) -0.026(8)
C15 0.081(8) 0.071(7) 0.074(7) -0.002(7) -0.004(7) -0.004(7)
C16 0.059(6) 0.074(8) 0.061(7) -0.015(6) 0.000(6) -0.011(6)
C21 0.036(5) 0.059(6) 0.070(7) 0.007(5) 0.010(5) 0.008(6)
C22 0.051(6) 0.099(9) 0.085(8) 0.014(6) 0.000(6) 0.014(8)
C23 0.067(10) 0.138(14) 0.131(13) 0.035(9) -0.007(10) 0.022(12)
C24 0.064(8) 0.084(9) 0.104(10) 0.003(7) 0.026(7) -0.021(8)
C25 0.056(6) 0.062(6) 0.081(7) -0.013(6) 0.018(6) 0.003(6)
C26 0.041(6) 0.056(6) 0.074(7) 0.007(5) 0.006(5) 0.003(6)
C31 0.047(7) 0.047(7) 0.088(9) 0.009(6) 0.004(7) -0.007(6)
C32 0.037(5) 0.056(7) 0.124(13) 0.004(5) -0.026(6) -0.022(7)
C33 0.083(11) 0.080(11) 0.104(12) 0.010(8) 0.055(10) 0.001(9)
C34 0.091(12) 0.094(12) 0.089(11) 0.039(10) -0.002(9) -0.031(9)
C35 0.052(8) 0.052(8) 0.171(19) 0.013(6) -0.024(9) -0.014(9)
C36 0.060(9) 0.066(9) 0.086(11) -0.002(7) 0.005(8) 0.015(9)
C37 0.24(3) 0.159(18) 0.096(13) 0.089(18) 0.000(15) -0.039(12)
C38 0.120(14) 0.21(2) 0.082(10) 0.089(14) -0.023(10) -0.045(12)
C39 0.100(11) 0.175(17) 0.090(10) 0.037(11) -0.008(9) 0.035(10)
C40 0.129(13) 0.175(17) 0.081(9) 0.069(14) -0.013(9) -0.005(11)
C42 0.070(7) 0.059(7) 0.069(8) -0.016(6) -0.006(6) 0.008(6)
C43 0.098(10) 0.081(9) 0.085(9) -0.001(8) -0.008(8) 0.012(8)
C44 0.091(10) 0.114(12) 0.099(10) 0.004(9) -0.036(9) 0.014(9)
C45 0.070(10) 0.094(11) 0.158(16) 0.007(9) -0.043(10) 0.021(11)
C46 0.053(6) 0.070(8) 0.105(9) -0.013(6) -0.009(7) 0.003(7)
N1 0.039(5) 0.059(5) 0.081(6) -0.004(4) 0.000(4) -0.002(5)
N31 0.047(5) 0.075(6) 0.073(6) 0.006(5) 0.003(5) -0.023(6)
O2 0.037(3) 0.057(4) 0.072(4) -0.002(3) 0.000(3) -0.010(3)
O1 0.044(4) 0.045(4) 0.091(5) -0.004(3) 0.012(4) -0.018(4)
O11 0.112(10) 0.218(17) 0.52(4) 0.006(11) 0.011(16) -0.25(2)
O12 0.137(11) 0.40(3) 0.096(9) 0.049(14) -0.006(8) 0.042(13)
O13 0.085(8) 0.108(9) 0.169(11) 0.000(7) 0.041(8) 0.001(10)
F1 0.053(5) 0.223(14) 0.31(2) -0.035(7) 0.007(8) 0.044(13)
F2 0.187(12) 0.249(15) 0.159(9) 0.075(11) -0.056(10) -0.012(11)
F3 0.180(11) 0.114(8) 0.46(3) 0.028(8) -0.125(14) -0.110(13)
S1 0.073(2) 0.130(3) 0.094(3) -0.009(2) 0.006(2) -0.036(3)
Ru1 0.0370(3) 0.0529(4) 0.0756(5) 0.0016(3) 0.0034(7) -0.0096(7)

loop_
_atom_type_symbol
_atom_type_description
_atom_type_scat_dispersion_real
_atom_type_scat_dispersion_imag
_atom_type_scat_source
C C 0.0033 0.0016 'International Tables Vol C Tables 4.2.6.8 and 6.1.1.4'
H H 0 0 'International Tables Vol C Tables 4.2.6.8 and 6.1.1.4'
N N 0.0061 0.0033 'International Tables Vol C Tables 4.2.6.8 and 6.1.1.4'
O O 0.0106 0.006 'International Tables Vol C Tables 4.2.6.8 and 6.1.1.4'
F F 0.0171 0.0103 'International Tables Vol C Tables 4.2.6.8 and 6.1.1.4'
S S 0.1246 0.1234 'International Tables Vol C Tables 4.2.6.8 and 6.1.1.4'
Ru Ru -1.2594 0.8363 'International Tables Vol C Tables 4.2.6.8 and 6.1.1.4'

loop_
_geom_angle_atom_site_label_1
_geom_angle_atom_site_label_2
_geom_angle_atom_site_label_3
_geom_angle
O2 C1 N1 119.3(10)
O2 C1 C11 118.0(9)
N1 C1 C11 122.5(9)
F1 C10 F3 113.3(19)
F1 C10 F2 100.4(15)
F3 C10 F2 103.3(18)
F1 C10 S1 116.8(15)
F3 C10 S1 113.4(13)
F2 C10 S1 107.7(14)
C16 C11 C12 121.2(10)
C16 C11 C1 122.8(10)
C12 C11 C1 116.0(9)
C13 C12 C11 117.0(10)
C13 C12 H12 121.5
C11 C12 H12 121.5
C14 C13 C12 123.8(14)
C14 C13 H13 118.1
C12 C13 H13 118.1
C13 C14 C15 117.5(13)
C13 C14 H14 121.3
C15 C14 H14 121.3
C14 C15 C16 120.8(11)
C14 C15 H15 119.6
C16 C15 H15 119.6
C11 C16 C15 119.7(11)
C11 C16 H16 120.1
C15 C16 H16 120.1
C26 C21 C22 120.5(10)
C26 C21 N1 119.1(9)
C22 C21 N1 120.4(10)
C23 C22 C21 117.4(12)
C23 C22 H22 121.3
C21 C22 H22 121.3
C22 C23 C24 122.5(14)
C22 C23 H23 118.8
C24 C23 H23 118.8
C25 C24 C23 118.3(12)
C25 C24 H24 120.8
C23 C24 H24 120.8
C24 C25 C26 120.2(11)
C24 C25 H25 119.9
C26 C25 H25 119.9
C21 C26 C25 121.1(10)
C21 C26 H26 119.5
C25 C26 H26 119.5
C36 C31 C32 115.4(14)
C36 C31 C38 121.4(15)
C32 C31 C38 123.2(14)
C36 C31 Ru1 69.9(9)
C32 C31 Ru1 69.3(8)
C38 C31 Ru1 130.2(11)
C31 C32 C33 125.7(15)
C31 C32 Ru1 73.4(8)
C33 C32 Ru1 74.4(10)
C31 C32 H32 117.1
C33 C32 H32 117.1
Ru1 C32 H32 127.3
C32 C33 C34 115.6(16)
C32 C33 Ru1 67.6(9)
C34 C33 Ru1 71.0(9)
C32 C33 H33 122.2
C34 C33 H33 122.2
Ru1 C33 H33 131.5
C35 C34 C33 117.9(16)
C35 C34 C37 124(2)
C33 C34 C37 118(2)
C35 C34 Ru1 69.1(10)
C33 C34 Ru1 70.5(8)
C37 C34 Ru1 128.1(12)
C34 C35 C36 122.0(17)
C34 C35 Ru1 74.6(10)
C36 C35 Ru1 70.4(12)
C34 C35 H35 119
C36 C35 H35 119
Ru1 C35 H35 128.4
C31 C36 C35 123.2(16)
C31 C36 Ru1 73.3(9)
C35 C36 Ru1 71.9(11)
C31 C36 H36 118.4
C35 C36 H36 118.4
Ru1 C36 H36 128.9
C34 C37 H37A 109.5
C34 C37 H37B 109.5
H37A C37 H37B 109.5
C34 C37 H37C 109.5
H37A C37 H37C 109.5
H37B C37 H37C 109.5
C40 C38 C39 122.1(15)
C40 C38 C31 116.9(15)
C39 C38 C31 115.4(13)
C40 C38 H38 97.9
C39 C38 H38 97.9
C31 C38 H38 97.9
C38 C39 H39A 109.5
C38 C39 H39B 109.5
H39A C39 H39B 109.5
C38 C39 H39C 109.5
H39A C39 H39C 109.5
H39B C39 H39C 109.5
C38 C40 H40A 109.5
C38 C40 H40B 109.5
H40A C40 H40B 109.5
C38 C40 H40C 109.5
H40A C40 H40C 109.5
H40B C40 H40C 109.5
N31 C42 C43 123.2(12)
N31 C42 H42 118.4
C43 C42 H42 118.4
C44 C43 C42 118.3(13)
C44 C43 H43 120.8
C42 C43 H43 120.8
C45 C44 C43 118.5(13)
C45 C44 H44 120.8
C43 C44 H44 120.8
C44 C45 C46 120.0(13)
C44 C45 H45 120
C46 C45 H45 120
N31 C46 C45 122.0(12)
N31 C46 H46 119
C45 C46 H46 119
C1 N1 O1 119.3(9)
C1 N1 C21 124.6(9)
O1 N1 C21 116.1(8)
C42 N31 C46 117.9(11)
C42 N31 Ru1 122.8(8)
C46 N31 Ru1 119.1(9)
C1 O2 Ru1 110.6(6)
N1 O1 Ru1 110.8(6)
O11 S1 O13 120.7(11)
O11 S1 O12 115.6(14)
O13 S1 O12 107.4(8)
O11 S1 C10 103.2(10)
O13 S1 C10 106.6(9)
O12 S1 C10 101.0(10)
O1 Ru1 O2 79.1(3)
O1 Ru1 C32 138.3(5)
O2 Ru1 C32 93.4(4)
O1 Ru1 C36 90.9(5)
O2 Ru1 C36 135.3(5)
C32 Ru1 C36 65.8(6)
O1 Ru1 N31 82.3(3)
O2 Ru1 N31 82.8(3)
C32 Ru1 N31 137.9(5)
C36 Ru1 N31 139.4(6)
O1 Ru1 C35 104.3(6)
O2 Ru1 C35 171.3(5)
C32 Ru1 C35 78.7(5)
C36 Ru1 C35 37.7(5)
N31 Ru1 C35 105.5(6)
O1 Ru1 C31 104.4(4)
O2 Ru1 C31 103.7(4)
C32 Ru1 C31 37.3(5)
C36 Ru1 C31 36.8(5)
N31 Ru1 C31 171.4(4)
C35 Ru1 C31 67.8(7)
O1 Ru1 C33 170.5(5)
O2 Ru1 C33 108.5(5)
C32 Ru1 C33 37.9(6)
C36 Ru1 C33 79.7(6)
N31 Ru1 C33 103.9(5)
C35 Ru1 C33 67.3(7)
C31 Ru1 C33 68.8(6)
O1 Ru1 C34 135.8(6)
O2 Ru1 C34 143.3(6)
C32 Ru1 C34 68.0(6)
C36 Ru1 C34 67.0(7)
N31 Ru1 C34 90.5(5)
C35 Ru1 C34 36.3(7)
C31 Ru1 C34 80.9(4)
C33 Ru1 C34 38.5(6)

loop_
_geom_bond_atom_site_label_1
_geom_bond_atom_site_label_2
_geom_bond_distance
C1 O2 1.311(11)
C1 N1 1.315(13)
C1 C11 1.486(14)
C10 F1 1.25(2)
C10 F3 1.268(19)
C10 F2 1.325(19)
C10 S1 1.741(17)
C11 C16 1.357(14)
C11 C12 1.387(14)
C12 C13 1.378(16)
C12 H12 0.93
C13 C14 1.366(19)
C13 H13 0.93
C14 C15 1.370(18)
C14 H14 0.93
C15 C16 1.393(15)
C15 H15 0.93
C16 H16 0.93
C21 C26 1.353(15)
C21 C22 1.375(15)
C21 N1 1.468(12)
C22 C23 1.364(18)
C22 H22 0.93
C23 C24 1.38(2)
C23 H23 0.93
C24 C25 1.347(17)
C24 H24 0.93
C25 C26 1.366(14)
C25 H25 0.93
C26 H26 0.93
C31 C36 1.361(19)
C31 C32 1.38(2)
C31 C38 1.53(2)
C31 Ru1 2.177(14)
C32 C33 1.41(2)
C32 Ru1 2.125(12)
C32 H32 0.93
C33 C34 1.46(2)
C33 Ru1 2.213(14)
C33 H33 0.93
C34 C35 1.36(3)
C34 C37 1.51(2)
C34 Ru1 2.220(15)
C35 C36 1.38(2)
C35 Ru1 2.152(16)
C35 H35 0.93
C36 Ru1 2.133(16)
C36 H36 0.93
C37 H37A 0.96
C37 H37B 0.96
C37 H37C 0.96
C38 C40 1.37(2)
C38 C39 1.45(2)
C38 H38 0.98
C39 H39A 0.96
C39 H39B 0.96
C39 H39C 0.96
C40 H40A 0.96
C40 H40B 0.96
C40 H40C 0.96
C42 N31 1.321(14)
C42 C43 1.385(17)
C42 H42 0.93
C43 C44 1.365(18)
C43 H43 0.93
C44 C45 1.360(19)
C44 H44 0.93
C45 C46 1.377(19)
C45 H45 0.93
C46 N31 1.324(14)
C46 H46 0.93
N1 O1 1.345(10)
N31 Ru1 2.144(10)
O2 Ru1 2.075(6)
O1 Ru1 2.029(7)
O11 S1 1.338(14)
O12 S1 1.430(15)
O13 S1 1.414(12)
